data_7109779
loop_
_publ_author_name
'Wen Yang'
'Da-Ming Du'

_publ_section_title
;
 Cinchona-based squaramide-catalysed cascade aza-Michael-Michael addition:
 enantioselective construction of functionalized spirooxindole
 tetrahydroquinolines
;
_journal_name_full Chem.Commun.
_journal_page_first 8842
_journal_paper_doi 10.1039/c3cc44930k
_journal_volume 49
_journal_year 2013
_chemical_absolute_configuration ad
_chemical_formula_sum 'C40 H32 N2 O6 S'
_chemical_formula_weight 668.74
_chemical_name_systematic
; 
 ? 
;
_space_group_IT_number 4
_symmetry_cell_setting monoclinic
_symmetry_space_group_name_Hall 'P 2yb'
_symmetry_space_group_name_H-M 'P 1 21 1'
_atom_sites_solution_hydrogens geom
_atom_sites_solution_primary direct
_atom_sites_solution_secondary difmap
_audit_creation_method SHELXL-97
_cell_angle_alpha 90.00
_cell_angle_beta 113.665(3)
_cell_angle_gamma 90.00
_cell_formula_units_Z 2
_cell_length_a 8.7241(17)
_cell_length_b 23.084(4)
_cell_length_c 9.0051(17)
_cell_measurement_reflns_used 6339
_cell_measurement_temperature 158(2)
_cell_measurement_theta_max 29.127
_cell_measurement_theta_min 2.470
_cell_volume 1661.0(5)
_computing_cell_refinement 'CrystalClear (Rigaku Inc., 2008)'
_computing_data_collection 'CrystalClear (Rigaku Inc., 2008)'
_computing_data_reduction 'CrystalClear (Rigaku Inc., 2008)'
_computing_structure_refinement 'SHELXL-97 (Sheldrick, 1997)'
_computing_structure_solution 'SHELXS-97 (Sheldrick, 1990)'
_diffrn_ambient_temperature 158(2)
_diffrn_detector_area_resol_mean 28.5714
_diffrn_measured_fraction_theta_full 0.991
_diffrn_measured_fraction_theta_max 0.991
_diffrn_measurement_device_type AFC10/Saturn724+
_diffrn_measurement_method 'phi and omega scans'
_diffrn_radiation_monochromator graphite
_diffrn_radiation_source 'Rotating Anode'
_diffrn_radiation_type MoK\a
_diffrn_radiation_wavelength 0.71073
_diffrn_reflns_av_R_equivalents 0.0266
_diffrn_reflns_av_sigmaI/netI 0.0444
_diffrn_reflns_limit_h_max 11
_diffrn_reflns_limit_h_min -11
_diffrn_reflns_limit_k_max 30
_diffrn_reflns_limit_k_min -30
_diffrn_reflns_limit_l_max 11
_diffrn_reflns_limit_l_min -10
_diffrn_reflns_number 14184
_diffrn_reflns_theta_full 28.40
_diffrn_reflns_theta_max 28.40
_diffrn_reflns_theta_min 2.47
_diffrn_standards_decay_% 0
_diffrn_standards_interval_count 0
_diffrn_standards_interval_time 0
_diffrn_standards_number 0
_exptl_absorpt_coefficient_mu 0.150
_exptl_absorpt_correction_T_max 0.9692
_exptl_absorpt_correction_T_min 0.9487
_exptl_absorpt_correction_type multi-scan
_exptl_crystal_colour Colorless
_exptl_crystal_density_diffrn 1.337
_exptl_crystal_density_method 'not measured'
_exptl_crystal_description prism
_exptl_crystal_F_000 700
_exptl_crystal_size_max 0.36
_exptl_crystal_size_mid 0.34
_exptl_crystal_size_min 0.21
_refine_diff_density_max 0.336
_refine_diff_density_min -0.350
_refine_diff_density_rms 0.050
_refine_ls_abs_structure_details 'Flack H D (1983), Acta Cryst. A39, 876-881'
_refine_ls_abs_structure_Flack 0.00(5)
_refine_ls_extinction_coef 0.0115(13)
_refine_ls_extinction_expression Fc^*^=kFc[1+0.001xFc^2^\l^3^/sin(2\q)]^-1/4^
_refine_ls_extinction_method SHELXL
_refine_ls_goodness_of_fit_ref 1.002
_refine_ls_hydrogen_treatment constr
_refine_ls_matrix_type full
_refine_ls_number_parameters 440
_refine_ls_number_reflns 7380
_refine_ls_number_restraints 1
_refine_ls_restrained_S_all 1.002
_refine_ls_R_factor_all 0.0422
_refine_ls_R_factor_gt 0.0398
_refine_ls_shift/su_max 0.001
_refine_ls_shift/su_mean 0.000
_refine_ls_structure_factor_coef Fsqd
_refine_ls_weighting_details 'calc w=1/[\s^2^(Fo^2^)+(0.0495P)^2^+0.1160P] where P=(Fo^2^+2Fc^2^)/3'
_refine_ls_weighting_scheme calc
_refine_ls_wR_factor_gt 0.0927
_refine_ls_wR_factor_ref 0.0947
_reflns_number_gt 6992
_reflns_number_total 7380
_reflns_threshold_expression >2sigma(I)
_cod_data_source_file c3cc44930k.txt
_cod_data_source_block bo2146
_cod_depositor_comments
;
The following automatic conversions were performed:

'_exptl_absorpt_correction_type' value 'multi-scans' was replaced
with the value 'multi-scan' as specified in the replacement file
'src/cod-tools/trunk/data/replacement-values/replacement_values.lst'.

Automatic conversion script
Id: cif_fix_values 5376 2017-05-30 11:51:03Z andrius 
;
_cod_original_sg_symbol_H-M P2(1)
_cod_database_code 7109779

loop_
_symmetry_equiv_pos_as_xyz
'x, y, z'
'-x, y+1/2, -z'

loop_
_atom_site_label
_atom_site_type_symbol
_atom_site_fract_x
_atom_site_fract_y
_atom_site_fract_z
_atom_site_U_iso_or_equiv
_atom_site_adp_type
_atom_site_occupancy
_atom_site_symmetry_multiplicity
_atom_site_calc_flag
_atom_site_refinement_flags
S1 S 0.16813(6) 0.70089(2) 0.71527(5) 0.02908(11) Uani 1 1 d .
O1 O 0.02237(16) 0.73657(7) 0.19383(16) 0.0342(3) Uani 1 1 d .
O2 O 0.24925(18) 0.68514(7) 0.88277(16) 0.0361(3) Uani 1 1 d .
O3 O 0.03976(19) 0.74400(7) 0.66425(18) 0.0401(4) Uani 1 1 d .
O4 O 0.1702(2) 0.85157(8) -0.0803(2) 0.0515(5) Uani 1 1 d .
O5 O 0.2965(3) 0.55758(7) 0.3529(2) 0.0568(5) Uani 1 1 d .
O6 O 0.4779(2) 0.82789(6) 0.71280(17) 0.0400(4) Uani 1 1 d .
N1 N 0.31611(19) 0.72539(7) 0.66161(18) 0.0247(3) Uani 1 1 d .
N2 N 0.21466(18) 0.78523(7) 0.11886(17) 0.0244(3) Uani 1 1 d .
C1 C 0.4662(2) 0.69186(8) 0.7015(2) 0.0235(3) Uani 1 1 d .
C2 C 0.5888(2) 0.69032(8) 0.8568(2) 0.0293(4) Uani 1 1 d .
H2 H 0.5739 0.7105 0.9420 0.035 Uiso 1 1 calc R
C3 C 0.7343(2) 0.65904(9) 0.8873(3) 0.0334(4) Uani 1 1 d .
H3 H 0.8183 0.6567 0.9944 0.040 Uiso 1 1 calc R
C4 C 0.7563(2) 0.63125(9) 0.7606(3) 0.0359(5) Uani 1 1 d .
H4 H 0.8568 0.6105 0.7809 0.043 Uiso 1 1 calc R
C5 C 0.6323(2) 0.63361(8) 0.6039(2) 0.0305(4) Uani 1 1 d .
H5 H 0.6482 0.6141 0.5182 0.037 Uiso 1 1 calc R
C6 C 0.4857(2) 0.66428(7) 0.5721(2) 0.0242(3) Uani 1 1 d .
C7 C 0.3460(2) 0.67373(7) 0.4051(2) 0.0232(3) Uani 1 1 d .
H7 H 0.2418 0.6562 0.4066 0.028 Uiso 1 1 calc R
C8 C 0.3167(2) 0.74076(8) 0.3815(2) 0.0221(3) Uani 1 1 d .
C9 C 0.2733(2) 0.76511(7) 0.5239(2) 0.0237(3) Uani 1 1 d .
H9 H 0.1498 0.7720 0.4797 0.028 Uiso 1 1 calc R
C10 C 0.1635(2) 0.75235(8) 0.2217(2) 0.0240(3) Uani 1 1 d .
C11 C 0.4558(2) 0.77062(7) 0.3516(2) 0.0228(3) Uani 1 1 d .
C12 C 0.6245(2) 0.77524(8) 0.4494(2) 0.0290(4) Uani 1 1 d .
H12 H 0.6685 0.7601 0.5565 0.035 Uiso 1 1 calc R
C13 C 0.7283(2) 0.80258(10) 0.3874(3) 0.0387(5) Uani 1 1 d .
H13 H 0.8438 0.8074 0.4541 0.046 Uiso 1 1 calc R
C14 C 0.6647(3) 0.82277(11) 0.2293(3) 0.0432(5) Uani 1 1 d .
H14 H 0.7385 0.8400 0.1880 0.052 Uiso 1 1 calc R
C15 C 0.4962(3) 0.81848(9) 0.1298(3) 0.0338(4) Uani 1 1 d .
H15 H 0.4531 0.8321 0.0211 0.041 Uiso 1 1 calc R
C16 C 0.3930(2) 0.79350(8) 0.1952(2) 0.0243(3) Uani 1 1 d .
C17 C 0.0874(2) 0.63708(9) 0.6049(2) 0.0300(4) Uani 1 1 d .
C18 C -0.0409(2) 0.64002(11) 0.4501(3) 0.0381(5) Uani 1 1 d .
H18 H -0.0903 0.6761 0.4051 0.046 Uiso 1 1 calc R
C19 C -0.0945(3) 0.58887(12) 0.3638(3) 0.0467(6) Uani 1 1 d .
H19 H -0.1813 0.5905 0.2581 0.056 Uiso 1 1 calc R
C20 C -0.0259(3) 0.53574(11) 0.4262(3) 0.0459(6) Uani 1 1 d .
C21 C 0.1003(3) 0.53417(10) 0.5812(3) 0.0443(5) Uani 1 1 d .
H21 H 0.1481 0.4980 0.6267 0.053 Uiso 1 1 calc R
C22 C 0.1574(3) 0.58410(10) 0.6703(3) 0.0381(5) Uani 1 1 d .
H22 H 0.2443 0.5823 0.7759 0.046 Uiso 1 1 calc R
C24 C 0.1081(2) 0.81696(9) -0.0203(2) 0.0315(4) Uani 1 1 d .
C23 C -0.0851(4) 0.48112(15) 0.3277(4) 0.0679(8) Uiso 1 1 d .
H23A H -0.1955 0.4704 0.3235 0.081 Uiso 1 1 calc R
H23B H -0.0055 0.4497 0.3782 0.081 Uiso 1 1 calc R
H23C H -0.0929 0.4877 0.2174 0.081 Uiso 1 1 calc R
C25 C -0.0754(2) 0.80638(10) -0.0830(2) 0.0367(5) Uani 1 1 d .
H25A H -0.1330 0.8307 -0.1786 0.044 Uiso 1 1 calc R
H25B H -0.1156 0.8160 0.0012 0.044 Uiso 1 1 calc R
H25C H -0.0985 0.7655 -0.1130 0.044 Uiso 1 1 calc R
C26 C 0.3772(2) 0.64565(8) 0.2667(2) 0.0282(4) Uani 1 1 d .
H26A H 0.2989 0.6622 0.1623 0.034 Uiso 1 1 calc R
H26B H 0.4927 0.6544 0.2787 0.034 Uiso 1 1 calc R
C27 C 0.3535(3) 0.58042(8) 0.2646(2) 0.0317(4) Uani 1 1 d .
C28 C 0.4016(2) 0.54411(8) 0.1531(2) 0.0254(4) Uani 1 1 d .
C29 C 0.3643(3) 0.48530(9) 0.1439(2) 0.0331(4) Uani 1 1 d .
H29 H 0.3046 0.4701 0.2032 0.040 Uiso 1 1 calc R
C30 C 0.4134(3) 0.44856(9) 0.0488(3) 0.0390(5) Uani 1 1 d .
H30 H 0.3889 0.4083 0.0447 0.047 Uiso 1 1 calc R
C31 C 0.4976(3) 0.47046(9) -0.0396(3) 0.0385(5) Uani 1 1 d .
H31 H 0.5321 0.4454 -0.1040 0.046 Uiso 1 1 calc R
C32 C 0.5318(3) 0.52960(9) -0.0341(3) 0.0362(5) Uani 1 1 d .
H32 H 0.5881 0.5449 -0.0964 0.043 Uiso 1 1 calc R
C33 C 0.4843(2) 0.56613(8) 0.0620(2) 0.0274(4) Uani 1 1 d .
H33 H 0.5085 0.6064 0.0656 0.033 Uiso 1 1 calc R
C34 C 0.3603(2) 0.82351(8) 0.5824(2) 0.0285(4) Uani 1 1 d .
C35 C 0.2995(2) 0.87385(8) 0.4682(2) 0.0287(4) Uani 1 1 d .
C36 C 0.1351(3) 0.87827(9) 0.3550(3) 0.0349(4) Uani 1 1 d .
H36 H 0.0567 0.8486 0.3475 0.042 Uiso 1 1 calc R
C37 C 0.0851(3) 0.92621(10) 0.2523(3) 0.0448(5) Uani 1 1 d .
H37 H -0.0272 0.9293 0.1750 0.054 Uiso 1 1 calc R
C38 C 0.2001(4) 0.96934(10) 0.2636(3) 0.0505(6) Uani 1 1 d .
H38 H 0.1662 1.0019 0.1934 0.061 Uiso 1 1 calc R
C39 C 0.3624(4) 0.96528(10) 0.3754(3) 0.0498(6) Uani 1 1 d .
H39 H 0.4404 0.9950 0.3826 0.060 Uiso 1 1 calc R
C40 C 0.4130(3) 0.91742(9) 0.4786(3) 0.0409(5) Uani 1 1 d .
H40 H 0.5254 0.9147 0.5561 0.049 Uiso 1 1 calc R

loop_
_atom_site_aniso_label
_atom_site_aniso_U_11
_atom_site_aniso_U_22
_atom_site_aniso_U_33
_atom_site_aniso_U_23
_atom_site_aniso_U_13
_atom_site_aniso_U_12
S1 0.0314(2) 0.0368(2) 0.0240(2) 0.00387(19) 0.01636(17) 0.00476(19)
O1 0.0272(7) 0.0446(8) 0.0280(7) 0.0025(6) 0.0080(5) -0.0081(6)
O2 0.0454(8) 0.0452(9) 0.0232(6) 0.0037(6) 0.0194(6) 0.0028(6)
O3 0.0378(8) 0.0489(9) 0.0416(8) 0.0086(7) 0.0243(7) 0.0148(7)
O4 0.0452(9) 0.0498(10) 0.0470(9) 0.0259(8) 0.0056(8) -0.0078(8)
O5 0.0986(15) 0.0301(8) 0.0742(12) -0.0106(8) 0.0687(12) -0.0163(9)
O6 0.0469(9) 0.0357(8) 0.0296(7) -0.0083(6) 0.0073(6) -0.0073(6)
N1 0.0286(7) 0.0263(7) 0.0201(7) 0.0019(6) 0.0109(6) 0.0034(6)
N2 0.0260(7) 0.0249(7) 0.0219(7) 0.0023(6) 0.0091(6) 0.0000(6)
C1 0.0247(7) 0.0239(8) 0.0222(8) 0.0024(7) 0.0098(6) -0.0011(6)
C2 0.0313(8) 0.0264(9) 0.0267(9) 0.0018(7) 0.0079(7) -0.0030(7)
C3 0.0251(9) 0.0318(10) 0.0359(10) 0.0093(8) 0.0046(8) -0.0033(7)
C4 0.0269(9) 0.0298(10) 0.0517(13) 0.0120(9) 0.0164(9) 0.0029(7)
C5 0.0327(9) 0.0274(9) 0.0372(10) 0.0053(8) 0.0202(8) 0.0029(7)
C6 0.0275(8) 0.0199(8) 0.0281(9) 0.0018(7) 0.0143(7) -0.0020(6)
C7 0.0292(8) 0.0226(8) 0.0211(8) 0.0000(7) 0.0134(7) -0.0011(6)
C8 0.0248(8) 0.0219(8) 0.0198(8) -0.0009(7) 0.0091(7) -0.0021(6)
C9 0.0267(8) 0.0233(8) 0.0225(8) -0.0002(7) 0.0113(7) 0.0019(6)
C10 0.0265(8) 0.0242(8) 0.0222(8) -0.0036(7) 0.0108(7) -0.0034(6)
C11 0.0272(8) 0.0185(7) 0.0251(8) 0.0003(6) 0.0130(7) 0.0011(6)
C12 0.0259(8) 0.0289(9) 0.0314(9) 0.0058(8) 0.0107(7) 0.0007(7)
C13 0.0238(9) 0.0410(11) 0.0499(13) 0.0163(10) 0.0135(9) 0.0008(8)
C14 0.0315(10) 0.0499(13) 0.0548(14) 0.0214(11) 0.0242(10) 0.0021(9)
C15 0.0369(10) 0.0335(10) 0.0356(11) 0.0127(9) 0.0194(9) 0.0036(8)
C16 0.0263(8) 0.0205(8) 0.0264(9) 0.0009(7) 0.0110(7) -0.0001(6)
C17 0.0251(8) 0.0421(11) 0.0270(9) 0.0045(8) 0.0148(7) -0.0026(8)
C18 0.0266(9) 0.0516(13) 0.0349(11) 0.0064(10) 0.0110(8) -0.0042(9)
C19 0.0352(11) 0.0644(16) 0.0347(11) 0.0055(11) 0.0080(9) -0.0138(11)
C20 0.0447(12) 0.0542(14) 0.0402(12) -0.0045(11) 0.0184(10) -0.0220(11)
C21 0.0520(13) 0.0371(11) 0.0439(12) 0.0045(10) 0.0194(11) -0.0068(10)
C22 0.0383(11) 0.0411(11) 0.0319(10) 0.0076(9) 0.0108(9) -0.0033(9)
C24 0.0337(10) 0.0310(10) 0.0240(9) 0.0028(8) 0.0056(8) -0.0001(8)
C25 0.0304(9) 0.0461(12) 0.0281(10) 0.0072(9) 0.0060(8) 0.0035(8)
C26 0.0395(10) 0.0236(9) 0.0274(9) -0.0034(7) 0.0196(8) -0.0041(7)
C27 0.0419(11) 0.0258(9) 0.0338(10) -0.0039(8) 0.0217(9) -0.0055(8)
C28 0.0311(9) 0.0223(8) 0.0214(8) -0.0003(7) 0.0091(7) 0.0004(6)
C29 0.0465(11) 0.0256(9) 0.0298(10) -0.0015(8) 0.0179(9) -0.0048(8)
C30 0.0561(13) 0.0224(9) 0.0400(11) -0.0041(8) 0.0209(10) 0.0001(9)
C31 0.0550(13) 0.0285(10) 0.0382(11) -0.0062(9) 0.0251(10) 0.0041(9)
C32 0.0478(12) 0.0311(10) 0.0390(11) -0.0050(9) 0.0271(10) -0.0024(9)
C33 0.0318(9) 0.0249(8) 0.0261(9) -0.0008(7) 0.0124(8) -0.0003(7)
C34 0.0344(9) 0.0263(9) 0.0282(9) -0.0060(7) 0.0160(8) -0.0012(7)
C35 0.0386(10) 0.0227(8) 0.0287(9) -0.0056(7) 0.0177(8) -0.0019(7)
C36 0.0415(11) 0.0257(9) 0.0409(11) 0.0026(9) 0.0201(9) 0.0040(8)
C37 0.0539(14) 0.0331(11) 0.0476(13) 0.0079(10) 0.0206(11) 0.0120(10)
C38 0.0768(18) 0.0279(11) 0.0507(14) 0.0080(10) 0.0296(13) 0.0062(11)
C39 0.0776(18) 0.0276(10) 0.0526(14) -0.0048(10) 0.0349(14) -0.0114(11)
C40 0.0529(13) 0.0287(10) 0.0442(12) -0.0074(9) 0.0228(10) -0.0078(9)

loop_
_atom_type_symbol
_atom_type_description
_atom_type_scat_dispersion_real
_atom_type_scat_dispersion_imag
_atom_type_scat_source
C C 0.0033 0.0016 'International Tables Vol C Tables 4.2.6.8 and 6.1.1.4'
H H 0.0000 0.0000 'International Tables Vol C Tables 4.2.6.8 and 6.1.1.4'
N N 0.0061 0.0033 'International Tables Vol C Tables 4.2.6.8 and 6.1.1.4'
O O 0.0106 0.0060 'International Tables Vol C Tables 4.2.6.8 and 6.1.1.4'
S S 0.1246 0.1234 'International Tables Vol C Tables 4.2.6.8 and 6.1.1.4'

loop_
_geom_angle_atom_site_label_1
_geom_angle_atom_site_label_2
_geom_angle_atom_site_label_3
_geom_angle
O3 S1 O2 120.49(9)
O3 S1 N1 105.75(9)
O2 S1 N1 106.36(8)
O3 S1 C17 108.49(10)
O2 S1 C17 107.42(9)
N1 S1 C17 107.73(8)
C1 N1 C9 116.50(14)
C1 N1 S1 118.93(12)
C9 N1 S1 119.93(12)
C10 N2 C24 126.15(15)
C10 N2 C16 109.03(14)
C24 N2 C16 123.38(15)
C2 C1 C6 121.97(17)
C2 C1 N1 121.75(16)
C6 C1 N1 116.14(15)
C1 C2 C3 119.36(18)
C1 C2 H2 120.3
C3 C2 H2 120.3
C2 C3 C4 119.64(18)
C2 C3 H3 120.2
C4 C3 H3 120.2
C3 C4 C5 120.49(18)
C3 C4 H4 119.8
C5 C4 H4 119.8
C6 C5 C4 120.40(19)
C6 C5 H5 119.8
C4 C5 H5 119.8
C5 C6 C1 118.11(17)
C5 C6 C7 125.66(17)
C1 C6 C7 116.13(15)
C26 C7 C6 114.29(15)
C26 C7 C8 112.43(14)
C6 C7 C8 107.29(14)
C26 C7 H7 107.5
C6 C7 H7 107.5
C8 C7 H7 107.5
C11 C8 C10 102.23(13)
C11 C8 C7 112.03(14)
C10 C8 C7 109.28(14)
C11 C8 C9 116.99(14)
C10 C8 C9 107.16(14)
C7 C8 C9 108.67(14)
N1 C9 C34 109.68(14)
N1 C9 C8 113.69(14)
C34 C9 C8 110.18(14)
N1 C9 H9 107.7
C34 C9 H9 107.7
C8 C9 H9 107.7
O1 C10 N2 126.40(17)
O1 C10 C8 124.72(16)
N2 C10 C8 108.86(14)
C12 C11 C16 120.02(16)
C12 C11 C8 130.36(16)
C16 C11 C8 109.55(15)
C11 C12 C13 118.52(18)
C11 C12 H12 120.7
C13 C12 H12 120.7
C14 C13 C12 120.53(19)
C14 C13 H13 119.7
C12 C13 H13 119.7
C15 C14 C13 121.65(19)
C15 C14 H14 119.2
C13 C14 H14 119.2
C16 C15 C14 117.22(18)
C16 C15 H15 121.4
C14 C15 H15 121.4
C15 C16 C11 121.94(17)
C15 C16 N2 127.94(16)
C11 C16 N2 110.10(15)
C22 C17 C18 120.4(2)
C22 C17 S1 119.34(15)
C18 C17 S1 120.16(17)
C19 C18 C17 118.2(2)
C19 C18 H18 120.9
C17 C18 H18 120.9
C20 C19 C18 122.3(2)
C20 C19 H19 118.8
C18 C19 H19 118.8
C19 C20 C21 118.1(2)
C19 C20 C23 120.9(2)
C21 C20 C23 121.0(3)
C22 C21 C20 121.3(2)
C22 C21 H21 119.4
C20 C21 H21 119.4
C21 C22 C17 119.7(2)
C21 C22 H22 120.2
C17 C22 H22 120.2
O4 C24 N2 118.75(18)
O4 C24 C25 123.09(18)
N2 C24 C25 118.15(17)
C20 C23 H23A 109.5
C20 C23 H23B 109.5
H23A C23 H23B 109.5
C20 C23 H23C 109.5
H23A C23 H23C 109.5
H23B C23 H23C 109.5
C24 C25 H25A 109.5
C24 C25 H25B 109.5
H25A C25 H25B 109.5
C24 C25 H25C 109.5
H25A C25 H25C 109.5
H25B C25 H25C 109.5
C27 C26 C7 111.32(15)
C27 C26 H26A 109.4
C7 C26 H26A 109.4
C27 C26 H26B 109.4
C7 C26 H26B 109.4
H26A C26 H26B 108.0
O5 C27 C28 119.78(18)
O5 C27 C26 120.80(18)
C28 C27 C26 119.42(16)
C33 C28 C29 119.18(18)
C33 C28 C27 123.06(17)
C29 C28 C27 117.75(17)
C30 C29 C28 120.6(2)
C30 C29 H29 119.7
C28 C29 H29 119.7
C31 C30 C29 119.99(19)
C31 C30 H30 120.0
C29 C30 H30 120.0
C30 C31 C32 119.67(19)
C30 C31 H31 120.2
C32 C31 H31 120.2
C33 C32 C31 120.32(19)
C33 C32 H32 119.8
C31 C32 H32 119.8
C32 C33 C28 120.18(18)
C32 C33 H33 119.9
C28 C33 H33 119.9
O6 C34 C35 121.82(17)
O6 C34 C9 121.02(17)
C35 C34 C9 117.08(16)
C40 C35 C36 119.6(2)
C40 C35 C34 117.92(19)
C36 C35 C34 122.45(17)
C35 C36 C37 120.0(2)
C35 C36 H36 120.0
C37 C36 H36 120.0
C38 C37 C36 119.8(2)
C38 C37 H37 120.1
C36 C37 H37 120.1
C39 C38 C37 120.5(2)
C39 C38 H38 119.8
C37 C38 H38 119.8
C38 C39 C40 120.0(2)
C38 C39 H39 120.0
C40 C39 H39 120.0
C35 C40 C39 120.1(2)
C35 C40 H40 119.9
C39 C40 H40 119.9

loop_
_geom_bond_atom_site_label_1
_geom_bond_atom_site_label_2
_geom_bond_distance
S1 O3 1.4292(15)
S1 O2 1.4322(14)
S1 N1 1.6495(16)
S1 C17 1.759(2)
O1 C10 1.209(2)
O4 C24 1.208(3)
O5 C27 1.214(2)
O6 C34 1.214(2)
N1 C1 1.437(2)
N1 C9 1.465(2)
N2 C10 1.402(2)
N2 C24 1.427(2)
N2 C16 1.439(2)
C1 C2 1.378(2)
C1 C6 1.398(3)
C2 C3 1.388(3)
C2 H2 0.9500
C3 C4 1.389(3)
C3 H3 0.9500
C4 C5 1.393(3)
C4 H4 0.9500
C5 C6 1.387(3)
C5 H5 0.9500
C6 C7 1.524(2)
C7 C26 1.523(2)
C7 C8 1.569(2)
C7 H7 1.0000
C8 C11 1.511(2)
C8 C10 1.544(2)
C8 C9 1.579(2)
C9 C34 1.533(2)
C9 H9 1.0000
C11 C12 1.383(2)
C11 C16 1.394(2)
C12 C13 1.391(3)
C12 H12 0.9500
C13 C14 1.385(3)
C13 H13 0.9500
C14 C15 1.384(3)
C14 H14 0.9500
C15 C16 1.384(3)
C15 H15 0.9500
C17 C22 1.388(3)
C17 C18 1.396(3)
C18 C19 1.388(3)
C18 H18 0.9500
C19 C20 1.381(4)
C19 H19 0.9500
C20 C21 1.389(3)
C20 C23 1.508(4)
C21 C22 1.378(3)
C21 H21 0.9500
C22 H22 0.9500
C24 C25 1.489(3)
C23 H23A 0.9800
C23 H23B 0.9800
C23 H23C 0.9800
C25 H25A 0.9800
C25 H25B 0.9800
C25 H25C 0.9800
C26 C27 1.519(3)
C26 H26A 0.9900
C26 H26B 0.9900
C27 C28 1.492(3)
C28 C33 1.388(3)
C28 C29 1.391(3)
C29 C30 1.390(3)
C29 H29 0.9500
C30 C31 1.378(3)
C30 H30 0.9500
C31 C32 1.394(3)
C31 H31 0.9500
C32 C33 1.385(3)
C32 H32 0.9500
C33 H33 0.9500
C34 C35 1.501(3)
C35 C40 1.388(3)
C35 C36 1.390(3)
C36 C37 1.395(3)
C36 H36 0.9500
C37 C38 1.388(4)
C37 H37 0.9500
C38 C39 1.372(4)
C38 H38 0.9500
C39 C40 1.396(3)
C39 H39 0.9500
C40 H40 0.9500

loop_
_geom_torsion_atom_site_label_1
_geom_torsion_atom_site_label_2
_geom_torsion_atom_site_label_3
_geom_torsion_atom_site_label_4
_geom_torsion
O3 S1 N1 C1 178.14(14)
O2 S1 N1 C1 48.92(15)
C17 S1 N1 C1 -66.00(15)
O3 S1 N1 C9 -26.85(16)
O2 S1 N1 C9 -156.07(13)
C17 S1 N1 C9 89.01(14)
C9 N1 C1 C2 128.18(18)
S1 N1 C1 C2 -76.0(2)
C9 N1 C1 C6 -47.5(2)
S1 N1 C1 C6 108.32(16)
C6 C1 C2 C3 -2.0(3)
N1 C1 C2 C3 -177.48(17)
C1 C2 C3 C4 1.9(3)
C2 C3 C4 C5 -1.3(3)
C3 C4 C5 C6 0.7(3)
C4 C5 C6 C1 -0.7(3)
C4 C5 C6 C7 175.59(17)
C2 C1 C6 C5 1.4(3)
N1 C1 C6 C5 177.11(16)
C2 C1 C6 C7 -175.24(16)
N1 C1 C6 C7 0.5(2)
C5 C6 C7 C26 0.4(3)
C1 C6 C7 C26 176.76(15)
C5 C6 C7 C8 -124.97(19)
C1 C6 C7 C8 51.39(19)
C26 C7 C8 C11 -53.05(19)
C6 C7 C8 C11 73.43(17)
C26 C7 C8 C10 59.51(19)
C6 C7 C8 C10 -174.01(14)
C26 C7 C8 C9 176.14(14)
C6 C7 C8 C9 -57.38(17)
C1 N1 C9 C34 -87.38(18)
S1 N1 C9 C34 117.03(14)
C1 N1 C9 C8 36.5(2)
S1 N1 C9 C8 -119.13(14)
C11 C8 C9 N1 -111.85(17)
C10 C8 C9 N1 134.18(15)
C7 C8 C9 N1 16.20(19)
C11 C8 C9 C34 11.7(2)
C10 C8 C9 C34 -102.25(16)
C7 C8 C9 C34 139.77(15)
C24 N2 C10 O1 14.9(3)
C16 N2 C10 O1 -178.53(19)
C24 N2 C10 C8 -163.28(17)
C16 N2 C10 C8 3.29(19)
C11 C8 C10 O1 -178.80(18)
C7 C8 C10 O1 62.3(2)
C9 C8 C10 O1 -55.2(2)
C11 C8 C10 N2 -0.59(18)
C7 C8 C10 N2 -119.44(15)
C9 C8 C10 N2 122.98(15)
C10 C8 C11 C12 -179.31(19)
C7 C8 C11 C12 -62.4(2)
C9 C8 C11 C12 64.0(3)
C10 C8 C11 C16 -2.42(18)
C7 C8 C11 C16 114.47(16)
C9 C8 C11 C16 -119.11(16)
C16 C11 C12 C13 -0.5(3)
C8 C11 C12 C13 176.09(19)
C11 C12 C13 C14 -2.3(3)
C12 C13 C14 C15 2.4(4)
C13 C14 C15 C16 0.5(3)
C14 C15 C16 C11 -3.4(3)
C14 C15 C16 N2 178.5(2)
C12 C11 C16 C15 3.5(3)
C8 C11 C16 C15 -173.79(17)
C12 C11 C16 N2 -178.15(16)
C8 C11 C16 N2 4.6(2)
C10 N2 C16 C15 173.26(19)
C24 N2 C16 C15 -19.7(3)
C10 N2 C16 C11 -5.0(2)
C24 N2 C16 C11 162.04(16)
O3 S1 C17 C22 -154.95(16)
O2 S1 C17 C22 -23.21(19)
N1 S1 C17 C22 91.00(17)
O3 S1 C17 C18 27.78(18)
O2 S1 C17 C18 159.52(15)
N1 S1 C17 C18 -86.27(17)
C22 C17 C18 C19 -0.8(3)
S1 C17 C18 C19 176.48(16)
C17 C18 C19 C20 0.4(3)
C18 C19 C20 C21 0.3(4)
C18 C19 C20 C23 -178.9(2)
C19 C20 C21 C22 -0.7(4)
C23 C20 C21 C22 178.6(2)
C20 C21 C22 C17 0.3(4)
C18 C17 C22 C21 0.4(3)
S1 C17 C22 C21 -176.86(18)
C10 N2 C24 O4 166.72(19)
C16 N2 C24 O4 2.0(3)
C10 N2 C24 C25 -12.3(3)
C16 N2 C24 C25 -177.08(17)
C6 C7 C26 C27 74.4(2)
C8 C7 C26 C27 -162.97(16)
C7 C26 C27 O5 8.3(3)
C7 C26 C27 C28 -171.40(16)
O5 C27 C28 C33 -172.6(2)
C26 C27 C28 C33 7.1(3)
O5 C27 C28 C29 5.9(3)
C26 C27 C28 C29 -174.34(19)
C33 C28 C29 C30 1.9(3)
C27 C28 C29 C30 -176.67(19)
C28 C29 C30 C31 -1.0(3)
C29 C30 C31 C32 -0.5(3)
C30 C31 C32 C33 1.2(4)
C31 C32 C33 C28 -0.2(3)
C29 C28 C33 C32 -1.3(3)
C27 C28 C33 C32 177.24(19)
N1 C9 C34 O6 17.6(2)
C8 C9 C34 O6 -108.3(2)
N1 C9 C34 C35 -165.43(15)
C8 C9 C34 C35 68.7(2)
O6 C34 C35 C40 25.9(3)
C9 C34 C35 C40 -151.09(18)
O6 C34 C35 C36 -153.7(2)
C9 C34 C35 C36 29.4(3)
C40 C35 C36 C37 0.2(3)
C34 C35 C36 C37 179.69(19)
C35 C36 C37 C38 0.1(3)
C36 C37 C38 C39 -0.3(4)
C37 C38 C39 C40 0.2(4)
C36 C35 C40 C39 -0.3(3)
C34 C35 C40 C39 -179.81(19)
C38 C39 C40 C35 0.1(4)
